data_1555215
loop_
_publ_author_name
'Zhao, Hong-Wu'
'Guo, Jia-Ming'
'Wang, Li-Ru'
'Ding, Wan-Qiu'
'Tang, Zhe'
'Song, Xiu-Qing'
'Wu, Hui-Hui'
'Fan, Xiao-Zu'
'Bi, Xiao-Fan'

_publ_section_title
;
 Diastereoselective formal [3 + 3] cycloaddition of isatin-based
 \a-(trifluoromethyl)imines with N,N&#x2032;-dialkyloxyureas
;
_journal_issue 23
_journal_name_full 'Organic Chemistry Frontiers'
_journal_page_first 3891
_journal_paper_doi 10.1039/C9QO01181A
_journal_volume 6
_journal_year 2019
_chemical_formula_moiety 'C26 H22 Br F3 N4 O4'
_chemical_formula_sum 'C26 H22 Br F3 N4 O4'
_chemical_formula_weight 591.38
_space_group_crystal_system monoclinic
_space_group_IT_number 14
_space_group_name_Hall '-P 2ybc'
_space_group_name_H-M_alt 'P 1 21/c 1'
_atom_sites_solution_hydrogens mixed
_atom_sites_solution_primary direct
_audit_creation_date 2019-06-11
_audit_creation_method
;
Olex2 1.2
(compiled 2018.05.29 svn.r3508 for OlexSys, GUI svn.r5506)
;
_audit_update_record
;
2019-06-26 deposited with the CCDC.	2019-10-21 downloaded from the CCDC.
;
_cell_angle_alpha 90
_cell_angle_beta 105.11(3)
_cell_angle_gamma 90
_cell_formula_units_Z 4
_cell_length_a 9.2204(18)
_cell_length_b 24.665(5)
_cell_length_c 11.584(2)
_cell_measurement_reflns_used 5868
_cell_measurement_temperature 113(2)
_cell_measurement_theta_max 27.8984
_cell_measurement_theta_min 1.6512
_cell_volume 2543.4(9)
_computing_cell_refinement crystalclear
_computing_data_collection crystalclear
_computing_data_reduction crystalclear
_computing_molecular_graphics 'Olex2 (Dolomanov et al., 2009)'
_computing_publication_material 'Olex2 (Dolomanov et al., 2009)'
_computing_structure_refinement 'ShelXL (Sheldrick, 2015)'
_computing_structure_solution 'ShelXS (Sheldrick, 2008)'
_diffrn_ambient_temperature 113.15
_diffrn_measured_fraction_theta_full 1.000
_diffrn_measured_fraction_theta_max 0.995
_diffrn_measurement_device_type 'Rigaku Saturn 70 CCD'
_diffrn_measurement_method '\w scans'
_diffrn_radiation_monochromator confocal
_diffrn_radiation_type MoK\a
_diffrn_radiation_wavelength 0.71073
_diffrn_reflns_av_R_equivalents 0.0641
_diffrn_reflns_av_unetI/netI 0.0570
_diffrn_reflns_Laue_measured_fraction_full 1.000
_diffrn_reflns_Laue_measured_fraction_max 0.995
_diffrn_reflns_limit_h_max 12
_diffrn_reflns_limit_h_min -11
_diffrn_reflns_limit_k_max 32
_diffrn_reflns_limit_k_min -32
_diffrn_reflns_limit_l_max 15
_diffrn_reflns_limit_l_min -15
_diffrn_reflns_number 25176
_diffrn_reflns_point_group_measured_fraction_full 1.000
_diffrn_reflns_point_group_measured_fraction_max 0.995
_diffrn_reflns_theta_full 25.242
_diffrn_reflns_theta_max 27.888
_diffrn_reflns_theta_min 1.651
_diffrn_standards_decay_% 0
_diffrn_standards_interval_count 0
_diffrn_standards_interval_time 0
_diffrn_standards_number 0
_exptl_absorpt_coefficient_mu 1.679
_exptl_absorpt_correction_T_max 1.0000
_exptl_absorpt_correction_T_min 0.7970
_exptl_absorpt_correction_type multi-scan
_exptl_absorpt_process_details crystalclear
_exptl_crystal_colour colourless
_exptl_crystal_colour_primary colourless
_exptl_crystal_density_diffrn 1.544
_exptl_crystal_description prism
_exptl_crystal_F_000 1200
_exptl_crystal_size_max 0.2
_exptl_crystal_size_mid 0.18
_exptl_crystal_size_min 0.12
_refine_diff_density_max 0.666
_refine_diff_density_min -0.585
_refine_diff_density_rms 0.080
_refine_ls_extinction_coef 0.0082(8)
_refine_ls_extinction_expression Fc^*^=kFc[1+0.001xFc^2^\l^3^/sin(2\q)]^-1/4^
_refine_ls_extinction_method 'SHELXL-2018/3 (Sheldrick 2018)'
_refine_ls_goodness_of_fit_ref 1.047
_refine_ls_hydrogen_treatment mixed
_refine_ls_matrix_type full
_refine_ls_number_parameters 348
_refine_ls_number_reflns 6038
_refine_ls_number_restraints 1
_refine_ls_restrained_S_all 1.047
_refine_ls_R_factor_all 0.0779
_refine_ls_R_factor_gt 0.0556
_refine_ls_shift/su_max 0.001
_refine_ls_shift/su_mean 0.000
_refine_ls_structure_factor_coef Fsqd
_refine_ls_weighting_details 'w=1/[\s^2^(Fo^2^)+(0.0699P)^2^] where P=(Fo^2^+2Fc^2^)/3'
_refine_ls_weighting_scheme calc
_refine_ls_wR_factor_gt 0.1249
_refine_ls_wR_factor_ref 0.1370
_reflns_Friedel_coverage 0.000
_reflns_number_gt 4597
_reflns_number_total 6038
_reflns_threshold_expression 'I > 2\s(I)'
_cod_data_source_file c9qo01181a2.cif
_cod_data_source_block shelxl
_cod_database_code 1555215
_shelx_shelxl_version_number 2018/3
_shelx_space_group_comment
;
The symmetry employed for this shelxl refinement is uniquely defined
by the following loop, which should always be used as a source of
symmetry information in preference to the above space-group names.
They are only intended as comments.
;
_shelx_estimated_absorpt_t_max 0.824
_shelx_estimated_absorpt_t_min 0.730
_olex2_refinement_description
;
1. Fixed Uiso
 At 1.2 times of:
  All C(H) groups, All C(H,H) groups, All N(H) groups
 At 1.5 times of:
  All C(H,H,H) groups
2. Restrained distances
 N2-H2
 0.9 with sigma of 0.01
3.a Ternary CH refined with riding coordinates:
 C25(H25)
3.b Secondary CH2 refined with riding coordinates:
 C10(H10A,H10B), C18(H18A,H18B)
3.c Aromatic/amide H refined with riding coordinates:
 C5(H5), C6(H6), C7(H7), C12(H12), C13(H13), C14(H14), C15(H15), C16(H16),
 C20(H20), C21(H21), C22(H22), C23(H23), C24(H24)
3.d Idealised Me refined as rotating group:
 C9(H9A,H9B,H9C)
;
_olex2_submission_special_instructions 'No special instructions were received'

loop_
_space_group_symop_operation_xyz
'x, y, z'
'-x, y+1/2, -z+1/2'
'-x, -y, -z'
'x, -y-1/2, z-1/2'

loop_
_atom_site_label
_atom_site_type_symbol
_atom_site_fract_x
_atom_site_fract_y
_atom_site_fract_z
_atom_site_U_iso_or_equiv
_atom_site_adp_type
_atom_site_occupancy
_atom_site_site_symmetry_order
_atom_site_calc_flag
_atom_site_refinement_flags_posn
Br1 Br 0.18847(4) 0.45721(2) 0.58952(3) 0.03786(14) Uani 1 1 d .
F1 F -0.3897(2) 0.42200(10) 0.62949(19) 0.0588(6) Uani 1 1 d .
F2 F -0.2353(2) 0.48681(8) 0.69932(19) 0.0523(6) Uani 1 1 d .
F3 F -0.3706(2) 0.45226(8) 0.80576(18) 0.0459(5) Uani 1 1 d .
O1 O -0.0726(2) 0.28469(8) 0.81982(19) 0.0349(5) Uani 1 1 d .
O2 O 0.2554(2) 0.33964(7) 0.87220(17) 0.0261(4) Uani 1 1 d .
O3 O 0.1472(3) 0.39194(8) 1.02700(18) 0.0355(5) Uani 1 1 d .
O4 O -0.1421(2) 0.40870(7) 0.98072(18) 0.0300(5) Uani 1 1 d .
N1 N 0.0445(3) 0.26243(9) 0.6730(2) 0.0330(6) Uani 1 1 d .
N2 N -0.0922(3) 0.38985(10) 0.6828(2) 0.0264(5) Uani 1 1 d D
H2 H -0.063(3) 0.4207(7) 0.656(2) 0.032 Uiso 1 1 d DR
N3 N 0.1396(3) 0.37817(9) 0.82965(19) 0.0229(5) Uani 1 1 d .
N4 N -0.0686(3) 0.41653(9) 0.8872(2) 0.0247(5) Uani 1 1 d .
C1 C -0.0062(3) 0.29651(11) 0.7455(3) 0.0285(6) Uani 1 1 d .
C2 C 0.0377(3) 0.35535(11) 0.7201(2) 0.0234(6) Uani 1 1 d .
C3 C 0.1195(3) 0.34668(12) 0.6241(2) 0.0263(6) Uani 1 1 d .
C4 C 0.1907(3) 0.38115(13) 0.5639(3) 0.0316(7) Uani 1 1 d .
C5 C 0.2656(4) 0.36067(15) 0.4825(3) 0.0403(8) Uani 1 1 d .
H5 H 0.314286 0.384404 0.439934 0.048 Uiso 1 1 calc R
C6 C 0.2673(4) 0.30495(15) 0.4652(3) 0.0466(9) Uani 1 1 d .
H6 H 0.319943 0.291104 0.411135 0.056 Uiso 1 1 calc R
C7 C 0.1955(4) 0.26855(14) 0.5234(3) 0.0412(8) Uani 1 1 d .
H7 H 0.197119 0.230600 0.509853 0.049 Uiso 1 1 calc R
C8 C 0.1214(3) 0.29060(12) 0.6025(3) 0.0317(7) Uani 1 1 d .
C9 C 0.0238(4) 0.20379(12) 0.6707(3) 0.0477(9) Uani 1 1 d .
H9A H -0.025021 0.193215 0.732989 0.072 Uiso 1 1 calc GR
H9B H 0.121751 0.185889 0.685196 0.072 Uiso 1 1 calc GR
H9C H -0.039362 0.192861 0.592303 0.072 Uiso 1 1 calc GR
C10 C 0.4015(3) 0.36233(12) 0.8763(3) 0.0307(7) Uani 1 1 d .
H10A H 0.428211 0.391306 0.937341 0.037 Uiso 1 1 calc R
H10B H 0.403981 0.377358 0.797623 0.037 Uiso 1 1 calc R
C11 C 0.5057(3) 0.31477(11) 0.9092(3) 0.0280(6) Uani 1 1 d .
C12 C 0.5747(3) 0.30419(12) 1.0289(3) 0.0325(7) Uani 1 1 d .
H12 H 0.564247 0.329071 1.088844 0.039 Uiso 1 1 calc R
C13 C 0.6588(4) 0.25739(13) 1.0608(3) 0.0365(7) Uani 1 1 d .
H13 H 0.704722 0.250250 1.142796 0.044 Uiso 1 1 calc R
C14 C 0.6766(4) 0.22106(13) 0.9751(3) 0.0356(7) Uani 1 1 d .
H14 H 0.734224 0.189020 0.997634 0.043 Uiso 1 1 calc R
C15 C 0.6094(4) 0.23186(13) 0.8557(3) 0.0378(8) Uani 1 1 d .
H15 H 0.621423 0.207183 0.795934 0.045 Uiso 1 1 calc R
C16 C 0.5251(4) 0.27828(13) 0.8232(3) 0.0340(7) Uani 1 1 d .
H16 H 0.479885 0.285351 0.741123 0.041 Uiso 1 1 calc R
C17 C 0.0775(3) 0.39342(10) 0.9240(3) 0.0265(6) Uani 1 1 d .
C18 C -0.1291(4) 0.45757(11) 1.0535(3) 0.0343(7) Uani 1 1 d .
H18A H -0.179022 0.488648 1.004968 0.041 Uiso 1 1 calc R
H18B H -0.022383 0.466817 1.089361 0.041 Uiso 1 1 calc R
C19 C -0.2066(4) 0.44341(11) 1.1485(3) 0.0279(6) Uani 1 1 d .
C20 C -0.1251(4) 0.42156(12) 1.2560(3) 0.0362(7) Uani 1 1 d .
H20 H -0.019699 0.416684 1.270280 0.043 Uiso 1 1 calc R
C21 C -0.1968(4) 0.40665(13) 1.3434(3) 0.0437(9) Uani 1 1 d .
H21 H -0.140082 0.391785 1.416942 0.052 Uiso 1 1 calc R
C22 C -0.3484(5) 0.41337(13) 1.3234(3) 0.0439(9) Uani 1 1 d .
H22 H -0.396942 0.402893 1.382925 0.053 Uiso 1 1 calc R
C23 C -0.4314(4) 0.43539(13) 1.2169(3) 0.0422(8) Uani 1 1 d .
H23 H -0.536725 0.440245 1.203047 0.051 Uiso 1 1 calc R
C24 C -0.3596(4) 0.45036(11) 1.1303(3) 0.0348(7) Uani 1 1 d .
H24 H -0.416681 0.465648 1.057306 0.042 Uiso 1 1 calc R
C25 C -0.1711(3) 0.39783(11) 0.7749(3) 0.0263(6) Uani 1 1 d .
H25 H -0.219194 0.363013 0.789148 0.032 Uiso 1 1 calc R
C26 C -0.2920(4) 0.44012(13) 0.7271(3) 0.0357(7) Uani 1 1 d .

loop_
_atom_site_aniso_label
_atom_site_aniso_U_11
_atom_site_aniso_U_22
_atom_site_aniso_U_33
_atom_site_aniso_U_23
_atom_site_aniso_U_13
_atom_site_aniso_U_12
Br1 0.0452(2) 0.0341(2) 0.0380(2) 0.00330(13) 0.01745(17) -0.00234(14)
F1 0.0358(12) 0.0842(17) 0.0488(13) -0.0147(11) -0.0024(10) 0.0207(11)
F2 0.0549(14) 0.0390(11) 0.0698(14) 0.0203(10) 0.0282(11) 0.0158(9)
F3 0.0435(12) 0.0514(12) 0.0511(12) 0.0006(9) 0.0272(10) 0.0161(9)
O1 0.0328(12) 0.0283(11) 0.0436(13) 0.0028(9) 0.0101(10) -0.0036(9)
O2 0.0219(11) 0.0229(9) 0.0326(11) 0.0035(8) 0.0053(9) -0.0002(8)
O3 0.0428(14) 0.0384(12) 0.0244(11) 0.0007(9) 0.0073(10) -0.0001(10)
O4 0.0424(13) 0.0234(10) 0.0307(11) -0.0039(8) 0.0213(10) -0.0034(9)
N1 0.0313(15) 0.0220(12) 0.0434(16) -0.0090(11) 0.0056(12) -0.0008(10)
N2 0.0251(13) 0.0287(12) 0.0259(13) 0.0008(10) 0.0075(11) 0.0056(10)
N3 0.0222(12) 0.0226(11) 0.0226(12) -0.0004(9) 0.0037(10) 0.0024(9)
N4 0.0303(14) 0.0247(12) 0.0226(12) -0.0027(9) 0.0130(11) -0.0025(9)
C1 0.0239(16) 0.0241(14) 0.0351(17) -0.0018(12) 0.0031(13) -0.0003(11)
C2 0.0230(15) 0.0215(13) 0.0245(14) -0.0036(11) 0.0038(12) 0.0024(10)
C3 0.0209(15) 0.0322(15) 0.0246(15) -0.0058(11) 0.0039(12) 0.0031(11)
C4 0.0260(16) 0.0405(17) 0.0266(16) -0.0066(13) 0.0040(13) 0.0024(12)
C5 0.0331(19) 0.061(2) 0.0286(17) -0.0039(15) 0.0117(15) 0.0039(16)
C6 0.037(2) 0.067(2) 0.0371(19) -0.0201(17) 0.0125(16) 0.0104(17)
C7 0.0343(19) 0.0443(19) 0.0413(19) -0.0196(15) 0.0033(16) 0.0112(14)
C8 0.0247(16) 0.0350(16) 0.0326(16) -0.0112(13) 0.0024(13) 0.0042(12)
C9 0.051(2) 0.0209(15) 0.064(2) -0.0093(15) 0.0035(19) 0.0000(14)
C10 0.0216(16) 0.0321(15) 0.0361(17) 0.0039(13) 0.0034(13) -0.0045(12)
C11 0.0205(15) 0.0319(15) 0.0305(16) 0.0044(12) 0.0050(12) -0.0021(11)
C12 0.0292(17) 0.0351(16) 0.0316(17) -0.0026(13) 0.0052(14) 0.0028(13)
C13 0.0328(19) 0.0459(19) 0.0299(16) 0.0023(14) 0.0064(14) 0.0072(14)
C14 0.0301(17) 0.0389(17) 0.0393(18) 0.0025(14) 0.0117(15) 0.0078(13)
C15 0.040(2) 0.0394(17) 0.0355(18) -0.0026(14) 0.0133(15) 0.0070(14)
C16 0.0335(18) 0.0419(17) 0.0270(16) 0.0046(13) 0.0085(14) -0.0008(14)
C17 0.0333(17) 0.0199(13) 0.0276(16) -0.0007(11) 0.0102(13) -0.0028(11)
C18 0.052(2) 0.0238(14) 0.0341(17) -0.0063(12) 0.0234(16) -0.0041(13)
C19 0.0379(18) 0.0222(13) 0.0277(16) -0.0037(11) 0.0160(14) 0.0004(12)
C20 0.0390(19) 0.0321(16) 0.0371(18) 0.0004(13) 0.0094(15) -0.0013(13)
C21 0.059(3) 0.0402(18) 0.0317(18) 0.0054(14) 0.0115(17) -0.0055(16)
C22 0.064(3) 0.0354(17) 0.042(2) -0.0058(15) 0.0319(19) -0.0063(16)
C23 0.039(2) 0.0336(17) 0.060(2) -0.0041(16) 0.0221(18) 0.0028(14)
C24 0.041(2) 0.0302(16) 0.0333(17) -0.0006(13) 0.0091(15) 0.0039(13)
C25 0.0257(15) 0.0252(14) 0.0297(16) -0.0027(11) 0.0102(13) -0.0019(11)
C26 0.0326(18) 0.0381(17) 0.0389(19) 0.0002(14) 0.0138(15) 0.0069(14)

loop_
_atom_type_symbol
_atom_type_description
_atom_type_scat_dispersion_real
_atom_type_scat_dispersion_imag
_atom_type_scat_source
C C 0.0033 0.0016 'International Tables Vol C Tables 4.2.6.8 and 6.1.1.4'
H H 0.0000 0.0000 'International Tables Vol C Tables 4.2.6.8 and 6.1.1.4'
N N 0.0061 0.0033 'International Tables Vol C Tables 4.2.6.8 and 6.1.1.4'
O O 0.0106 0.0060 'International Tables Vol C Tables 4.2.6.8 and 6.1.1.4'
F F 0.0171 0.0103 'International Tables Vol C Tables 4.2.6.8 and 6.1.1.4'
Br Br -0.2901 2.4595 'International Tables Vol C Tables 4.2.6.8 and 6.1.1.4'

loop_
_geom_angle_atom_site_label_1
_geom_angle_atom_site_label_2
_geom_angle_atom_site_label_3
_geom_angle
N3 O2 C10 111.22(19)
N4 O4 C18 109.97(19)
C1 N1 C8 111.3(2)
C1 N1 C9 124.2(3)
C8 N1 C9 124.5(3)
C2 N2 H2 108(2)
C2 N2 C25 113.3(2)
C25 N2 H2 114(2)
O2 N3 C2 107.18(19)
C17 N3 O2 109.3(2)
C17 N3 C2 118.1(2)
O4 N4 C25 107.8(2)
C17 N4 O4 108.5(2)
C17 N4 C25 118.7(2)
O1 C1 N1 127.5(3)
O1 C1 C2 124.2(2)
N1 C1 C2 108.2(2)
N2 C2 N3 109.0(2)
N2 C2 C1 111.8(2)
N2 C2 C3 113.4(2)
N3 C2 C1 109.3(2)
N3 C2 C3 110.9(2)
C3 C2 C1 102.2(2)
C4 C3 C2 133.1(3)
C4 C3 C8 119.3(3)
C8 C3 C2 107.5(2)
C3 C4 Br1 120.4(2)
C3 C4 C5 120.3(3)
C5 C4 Br1 119.3(2)
C4 C5 H5 120.7
C6 C5 C4 118.7(3)
C6 C5 H5 120.7
C5 C6 H6 118.5
C5 C6 C7 123.0(3)
C7 C6 H6 118.5
C6 C7 H7 121.8
C8 C7 C6 116.5(3)
C8 C7 H7 121.8
N1 C8 C3 110.7(2)
C7 C8 N1 127.1(3)
C7 C8 C3 122.2(3)
N1 C9 H9A 109.5
N1 C9 H9B 109.5
N1 C9 H9C 109.5
H9A C9 H9B 109.5
H9A C9 H9C 109.5
H9B C9 H9C 109.5
O2 C10 H10A 111.0
O2 C10 H10B 111.0
O2 C10 C11 103.6(2)
H10A C10 H10B 109.0
C11 C10 H10A 111.0
C11 C10 H10B 111.0
C12 C11 C10 119.7(3)
C16 C11 C10 121.2(3)
C16 C11 C12 118.8(3)
C11 C12 H12 120.0
C13 C12 C11 120.0(3)
C13 C12 H12 120.0
C12 C13 H13 119.6
C14 C13 C12 120.9(3)
C14 C13 H13 119.6
C13 C14 H14 120.4
C13 C14 C15 119.2(3)
C15 C14 H14 120.4
C14 C15 H15 119.8
C16 C15 C14 120.3(3)
C16 C15 H15 119.8
C11 C16 H16 119.6
C15 C16 C11 120.7(3)
C15 C16 H16 119.6
O3 C17 N3 122.8(3)
O3 C17 N4 122.0(3)
N3 C17 N4 114.7(2)
O4 C18 H18A 110.9
O4 C18 H18B 110.9
O4 C18 C19 104.4(2)
H18A C18 H18B 108.9
C19 C18 H18A 110.9
C19 C18 H18B 110.9
C20 C19 C18 120.0(3)
C24 C19 C18 121.4(3)
C24 C19 C20 118.6(3)
C19 C20 H20 119.8
C19 C20 C21 120.4(3)
C21 C20 H20 119.8
C20 C21 H21 119.9
C22 C21 C20 120.2(3)
C22 C21 H21 119.9
C21 C22 H22 119.9
C21 C22 C23 120.1(3)
C23 C22 H22 119.9
C22 C23 H23 120.2
C22 C23 C24 119.5(3)
C24 C23 H23 120.2
C19 C24 C23 121.1(3)
C19 C24 H24 119.4
C23 C24 H24 119.4
N2 C25 N4 111.3(2)
N2 C25 H25 109.5
N2 C25 C26 106.6(2)
N4 C25 H25 109.5
N4 C25 C26 110.4(2)
C26 C25 H25 109.5
F1 C26 F2 107.8(3)
F1 C26 F3 106.8(3)
F1 C26 C25 110.5(3)
F2 C26 C25 112.5(3)
F3 C26 F2 106.6(3)
F3 C26 C25 112.4(3)

loop_
_geom_bond_atom_site_label_1
_geom_bond_atom_site_label_2
_geom_bond_distance
Br1 C4 1.900(3)
F1 C26 1.326(4)
F2 C26 1.338(4)
F3 C26 1.338(3)
O1 C1 1.214(3)
O2 N3 1.418(3)
O2 C10 1.448(3)
O3 C17 1.199(3)
O4 N4 1.432(3)
O4 C18 1.458(3)
N1 C1 1.355(4)
N1 C8 1.398(4)
N1 C9 1.458(4)
N2 H2 0.891(10)
N2 C2 1.441(3)
N2 C25 1.452(3)
N3 C2 1.479(3)
N3 C17 1.411(3)
N4 C17 1.422(4)
N4 C25 1.469(4)
C1 C2 1.555(4)
C2 C3 1.513(4)
C3 C4 1.371(4)
C3 C8 1.407(4)
C4 C5 1.400(4)
C5 H5 0.9500
C5 C6 1.390(5)
C6 H6 0.9500
C6 C7 1.390(5)
C7 H7 0.9500
C7 C8 1.389(4)
C9 H9A 0.9800
C9 H9B 0.9800
C9 H9C 0.9800
C10 H10A 0.9900
C10 H10B 0.9900
C10 C11 1.501(4)
C11 C12 1.392(4)
C11 C16 1.388(4)
C12 H12 0.9500
C12 C13 1.386(4)
C13 H13 0.9500
C13 C14 1.378(4)
C14 H14 0.9500
C14 C15 1.386(4)
C15 H15 0.9500
C15 C16 1.380(4)
C16 H16 0.9500
C18 H18A 0.9900
C18 H18B 0.9900
C18 C19 1.502(4)
C19 C20 1.385(4)
C19 C24 1.382(5)
C20 H20 0.9500
C20 C21 1.395(4)
C21 H21 0.9500
C21 C22 1.366(5)
C22 H22 0.9500
C22 C23 1.382(5)
C23 H23 0.9500
C23 C24 1.387(5)
C24 H24 0.9500
C25 H25 1.0000
C25 C26 1.522(4)

loop_
_geom_torsion_atom_site_label_1
_geom_torsion_atom_site_label_2
_geom_torsion_atom_site_label_3
_geom_torsion_atom_site_label_4
_geom_torsion
Br1 C4 C5 C6 179.5(3)
O1 C1 C2 N2 -59.7(4)
O1 C1 C2 N3 61.0(4)
O1 C1 C2 C3 178.6(3)
O2 N3 C2 N2 172.4(2)
O2 N3 C2 C1 50.0(3)
O2 N3 C2 C3 -62.0(3)
O2 N3 C17 O3 27.3(3)
O2 N3 C17 N4 -159.5(2)
O2 C10 C11 C12 -91.6(3)
O2 C10 C11 C16 82.9(3)
O4 N4 C17 O3 -31.1(3)
O4 N4 C17 N3 155.6(2)
O4 N4 C25 N2 -163.8(2)
O4 N4 C25 C26 78.0(3)
O4 C18 C19 C20 91.2(3)
O4 C18 C19 C24 -87.1(3)
N1 C1 C2 N2 121.3(3)
N1 C1 C2 N3 -117.9(3)
N1 C1 C2 C3 -0.3(3)
N2 C2 C3 C4 61.5(4)
N2 C2 C3 C8 -121.4(3)
N2 C25 C26 F1 62.6(3)
N2 C25 C26 F2 -57.9(3)
N2 C25 C26 F3 -178.2(2)
N3 O2 C10 C11 -173.8(2)
N3 C2 C3 C4 -61.6(4)
N3 C2 C3 C8 115.6(3)
N4 O4 C18 C19 -178.6(2)
N4 C25 C26 F1 -176.3(2)
N4 C25 C26 F2 63.1(3)
N4 C25 C26 F3 -57.2(3)
C1 N1 C8 C3 -2.1(4)
C1 N1 C8 C7 176.0(3)
C1 C2 C3 C4 -178.0(3)
C1 C2 C3 C8 -0.9(3)
C2 N2 C25 N4 52.8(3)
C2 N2 C25 C26 173.2(2)
C2 N3 C17 O3 150.1(3)
C2 N3 C17 N4 -36.7(3)
C2 C3 C4 Br1 -3.8(5)
C2 C3 C4 C5 176.3(3)
C2 C3 C8 N1 1.8(3)
C2 C3 C8 C7 -176.4(3)
C3 C4 C5 C6 -0.6(5)
C4 C3 C8 N1 179.4(3)
C4 C3 C8 C7 1.2(5)
C4 C5 C6 C7 1.2(5)
C5 C6 C7 C8 -0.6(5)
C6 C7 C8 N1 -178.5(3)
C6 C7 C8 C3 -0.6(5)
C8 N1 C1 O1 -177.5(3)
C8 N1 C1 C2 1.4(3)
C8 C3 C4 Br1 179.3(2)
C8 C3 C4 C5 -0.6(4)
C9 N1 C1 O1 1.4(5)
C9 N1 C1 C2 -179.7(3)
C9 N1 C8 C3 179.0(3)
C9 N1 C8 C7 -2.9(5)
C10 O2 N3 C2 120.1(2)
C10 O2 N3 C17 -110.9(2)
C10 C11 C12 C13 173.4(3)
C10 C11 C16 C15 -173.6(3)
C11 C12 C13 C14 0.7(5)
C12 C11 C16 C15 1.0(5)
C12 C13 C14 C15 0.1(5)
C13 C14 C15 C16 -0.3(5)
C14 C15 C16 C11 -0.2(5)
C16 C11 C12 C13 -1.2(4)
C17 N3 C2 N2 48.6(3)
C17 N3 C2 C1 -73.8(3)
C17 N3 C2 C3 174.2(2)
C17 N4 C25 N2 -40.1(3)
C17 N4 C25 C26 -158.2(2)
C18 O4 N4 C17 97.8(3)
C18 O4 N4 C25 -132.5(2)
C18 C19 C20 C21 -177.9(3)
C18 C19 C24 C23 177.7(3)
C19 C20 C21 C22 0.2(5)
C20 C19 C24 C23 -0.6(4)
C20 C21 C22 C23 -0.5(5)
C21 C22 C23 C24 0.3(5)
C22 C23 C24 C19 0.3(5)
C24 C19 C20 C21 0.4(4)
C25 N2 C2 N3 -56.2(3)
C25 N2 C2 C1 64.7(3)
C25 N2 C2 C3 179.6(2)
C25 N4 C17 O3 -154.5(3)
C25 N4 C17 N3 32.2(3)
